data_4327397
loop_
_publ_author_name
'Nancy L. S. Yue'
'Dana J. Eisler'
'Michael C. Jennings'
'Richard J. Puddephatt'

_publ_section_title
;
 Macrocyclic and Lantern Complexes of Palladium(II) with
 Bis(amidopyridine) Ligands: Synthesis, Structure, and Host-Guest
 Chemistry
;
_journal_name_full 'Inorganic Chemistry'
_journal_page_first 7671
_journal_page_last 7681
_journal_paper_doi 10.1021/ic048893+
_journal_volume 43
_journal_year 2004
_chemical_formula_sum 'C112 H76 F18 N20 Na2 O24 Pd2'
_chemical_formula_weight 2686.71
_chemical_name_systematic
; 
 ? 
;
_space_group_IT_number 14
_symmetry_cell_setting monoclinic
_symmetry_space_group_name_Hall '-P 2yn'
_symmetry_space_group_name_H-M 'P 1 21/n 1'
_atom_sites_solution_hydrogens geom
_atom_sites_solution_primary direct
_atom_sites_solution_secondary difmap
_audit_creation_method SHELXL-97
_cell_angle_alpha 90.00
_cell_angle_beta 90.8150(10)
_cell_angle_gamma 90.00
_cell_formula_units_Z 2
_cell_length_a 13.31810(10)
_cell_length_b 16.0259(2)
_cell_length_c 26.8179(3)
_cell_measurement_temperature 150(2)
_cell_volume 5723.29(11)
_computing_cell_refinement 'Nonius DENZO'
_computing_data_collection 'Nonius COLLECT'
_computing_data_reduction 'Nonius DENZO'
_computing_molecular_graphics 'Bruker SHELXTL'
_computing_publication_material 'Bruker SHELXTL'
_computing_structure_refinement 'SHELXL-97 (Sheldrick, 1997)'
_computing_structure_solution 'SHELXS-97 (Sheldrick, 1990)'
_diffrn_ambient_temperature 150(2)
_diffrn_measured_fraction_theta_full 0.999
_diffrn_measured_fraction_theta_max 0.999
_diffrn_measurement_device_type 'Nonius Kappa-CCD'
_diffrn_measurement_method 'phi/omega scans'
_diffrn_radiation_monochromator graphite
_diffrn_radiation_source 'fine-focus sealed tube'
_diffrn_radiation_type MoK\a
_diffrn_radiation_wavelength 0.71073
_diffrn_reflns_av_R_equivalents 0.057
_diffrn_reflns_av_sigmaI/netI 0.0539
_diffrn_reflns_limit_h_max 17
_diffrn_reflns_limit_h_min -17
_diffrn_reflns_limit_k_max 20
_diffrn_reflns_limit_k_min -20
_diffrn_reflns_limit_l_max 34
_diffrn_reflns_limit_l_min -34
_diffrn_reflns_number 59319
_diffrn_reflns_theta_full 27.48
_diffrn_reflns_theta_max 27.48
_diffrn_reflns_theta_min 2.61
_exptl_absorpt_coefficient_mu 0.433
_exptl_absorpt_correction_T_max 0.9479
_exptl_absorpt_correction_T_min 0.8902
_exptl_absorpt_correction_type integration
_exptl_crystal_colour colourless
_exptl_crystal_density_diffrn 1.559
_exptl_crystal_description prism
_exptl_crystal_F_000 2712
_exptl_crystal_size_max 0.28
_exptl_crystal_size_mid 0.22
_exptl_crystal_size_min 0.13
_refine_diff_density_max 0.992
_refine_diff_density_min -0.673
_refine_diff_density_rms 0.086
_refine_ls_extinction_method none
_refine_ls_goodness_of_fit_ref 1.025
_refine_ls_hydrogen_treatment mixed
_refine_ls_matrix_type full
_refine_ls_number_parameters 778
_refine_ls_number_reflns 13109
_refine_ls_number_restraints 0
_refine_ls_restrained_S_all 1.025
_refine_ls_R_factor_all 0.0706
_refine_ls_R_factor_gt 0.0477
_refine_ls_shift/su_max 0.004
_refine_ls_shift/su_mean 0.000
_refine_ls_structure_factor_coef Fsqd
_refine_ls_weighting_details 'calc w=1/[\s^2^(Fo^2^)+(0.0475P)^2^+9.3279P] where P=(Fo^2^+2Fc^2^)/3'
_refine_ls_weighting_scheme calc
_refine_ls_wR_factor_gt 0.1098
_refine_ls_wR_factor_ref 0.1213
_reflns_number_gt 9922
_reflns_number_total 13109
_reflns_threshold_expression >2sigma(I)
_cod_data_source_file ic0488932Bsi20040811_112932_7.cif
_cod_data_source_block 4a
_cod_database_code 4327397

loop_
_symmetry_equiv_pos_as_xyz
'x, y, z'
'-x+1/2, y+1/2, -z+1/2'
'-x, -y, -z'
'x-1/2, -y-1/2, z-1/2'

loop_
_atom_site_label
_atom_site_type_symbol
_atom_site_fract_x
_atom_site_fract_y
_atom_site_fract_z
_atom_site_U_iso_or_equiv
_atom_site_adp_type
_atom_site_occupancy
_atom_site_symmetry_multiplicity
_atom_site_calc_flag
_atom_site_refinement_flags
Pd Pd 0.869136(16) 0.977095(14) 0.803092(8) 0.01881(7) Uani 1 1 d .
N11 N 0.99040(18) 0.90593(16) 0.78868(9) 0.0221(5) Uani 1 1 d .
C12 C 1.0657(2) 0.90635(19) 0.82190(11) 0.0231(6) Uani 1 1 d .
H12A H 1.0581 0.9371 0.8519 0.028 Uiso 1 1 calc R
C13 C 1.1548(2) 0.8638(2) 0.81446(11) 0.0275(7) Uani 1 1 d .
C14 C 1.1630(3) 0.8162(3) 0.77121(14) 0.0436(10) Uani 1 1 d .
H14A H 1.2216 0.7841 0.7653 0.052 Uiso 1 1 calc R
C15 C 1.0843(3) 0.8164(3) 0.73702(14) 0.0457(10) Uani 1 1 d .
H15A H 1.0890 0.7848 0.7072 0.055 Uiso 1 1 calc R
C16 C 0.9986(3) 0.8625(2) 0.74624(12) 0.0325(8) Uani 1 1 d .
H16A H 0.9453 0.8634 0.7223 0.039 Uiso 1 1 calc R
N17 N 1.22827(19) 0.87298(18) 0.85155(10) 0.0301(6) Uani 1 1 d .
H17A H 1.2112 0.9022 0.8779 0.036 Uiso 1 1 calc R
C18 C 1.3233(2) 0.8419(2) 0.85170(12) 0.0275(7) Uani 1 1 d .
O19 O 1.35531(17) 0.79838(18) 0.81848(9) 0.0413(6) Uani 1 1 d .
C20 C 1.3861(2) 0.8649(2) 0.89597(11) 0.0264(7) Uani 1 1 d .
N21 N 0.78716(18) 0.87286(16) 0.81309(9) 0.0212(5) Uani 1 1 d .
C22 C 0.8039(2) 0.82697(19) 0.85417(11) 0.0227(6) Uani 1 1 d .
H22A H 0.8500 0.8465 0.8789 0.027 Uiso 1 1 calc R
C23 C 0.7556(2) 0.7521(2) 0.86123(11) 0.0244(6) Uani 1 1 d .
C24 C 0.6894(3) 0.7232(2) 0.82451(12) 0.0318(7) Uani 1 1 d .
H24A H 0.6558 0.6713 0.8283 0.038 Uiso 1 1 calc R
C25 C 0.6733(3) 0.7715(2) 0.78251(13) 0.0380(9) Uani 1 1 d .
H25A H 0.6288 0.7529 0.7569 0.046 Uiso 1 1 calc R
C26 C 0.7224(2) 0.8468(2) 0.77797(12) 0.0307(7) Uani 1 1 d .
H26A H 0.7099 0.8807 0.7495 0.037 Uiso 1 1 calc R
N27 N 0.7753(2) 0.70133(16) 0.90333(9) 0.0267(6) Uani 1 1 d .
H27A H 0.7703 0.6469 0.8997 0.032 Uiso 1 1 calc R
C28 C 0.8015(2) 0.73167(19) 0.94915(11) 0.0235(6) Uani 1 1 d .
O29 O 0.80407(17) 0.80683(13) 0.95776(8) 0.0276(5) Uani 1 1 d .
C30 C 0.8292(2) 0.66909(19) 0.98829(11) 0.0237(6) Uani 1 1 d .
N31 N 0.74978(18) 1.04991(16) 0.81853(9) 0.0216(5) Uani 1 1 d .
C32 C 0.7182(2) 1.0541(2) 0.86592(11) 0.0240(6) Uani 1 1 d .
H32A H 0.7507 1.0210 0.8907 0.029 Uiso 1 1 calc R
C33 C 0.6392(2) 1.1057(2) 0.87930(11) 0.0239(6) Uani 1 1 d .
C34 C 0.5945(2) 1.1549(2) 0.84229(12) 0.0319(7) Uani 1 1 d .
H34A H 0.5414 1.1919 0.8503 0.038 Uiso 1 1 calc R
C35 C 0.6282(3) 1.1495(2) 0.79386(13) 0.0376(8) Uani 1 1 d .
H35A H 0.5977 1.1823 0.7683 0.045 Uiso 1 1 calc R
C36 C 0.7064(2) 1.0962(2) 0.78286(12) 0.0292(7) Uani 1 1 d .
H36A H 0.7295 1.0925 0.7496 0.035 Uiso 1 1 calc R
N37 N 0.60336(19) 1.11227(18) 0.92796(9) 0.0272(6) Uani 1 1 d .
H37A H 0.5483 1.1418 0.9319 0.033 Uiso 1 1 calc R
C38 C 0.6449(2) 1.0778(2) 0.96966(11) 0.0250(6) Uani 1 1 d .
O39 O 0.72093(16) 1.03431(15) 0.96951(8) 0.0298(5) Uani 1 1 d .
C40 C 0.5936(2) 1.0985(2) 1.01723(11) 0.0249(6) Uani 1 1 d .
N41 N 0.95563(18) 1.07904(16) 0.79396(9) 0.0215(5) Uani 1 1 d .
C42 C 0.9825(2) 1.12702(19) 0.83265(11) 0.0227(6) Uani 1 1 d .
H42A H 0.9590 1.1130 0.8649 0.027 Uiso 1 1 calc R
C43 C 1.0438(2) 1.19697(19) 0.82734(11) 0.0235(6) Uani 1 1 d .
C44 C 1.0755(2) 1.2176(2) 0.77953(11) 0.0277(7) Uani 1 1 d .
H44A H 1.1151 1.2660 0.7741 0.033 Uiso 1 1 calc R
C45 C 1.0483(2) 1.1661(2) 0.74019(11) 0.0278(7) Uani 1 1 d .
H45A H 1.0708 1.1784 0.7076 0.033 Uiso 1 1 calc R
C46 C 0.9891(2) 1.0975(2) 0.74788(11) 0.0241(6) Uani 1 1 d .
H46A H 0.9714 1.0626 0.7205 0.029 Uiso 1 1 calc R
N47 N 1.0692(2) 1.24147(16) 0.87067(9) 0.0264(6) Uani 1 1 d .
H47A H 1.0568 1.2169 0.8993 0.032 Uiso 1 1 calc R
C48 C 1.1115(3) 1.3191(2) 0.87316(12) 0.0303(7) Uani 1 1 d .
O49 O 1.1335(2) 1.35979(16) 0.83641(9) 0.0488(7) Uani 1 1 d .
C50 C 1.1277(2) 1.3521(2) 0.92479(11) 0.0264(7) Uani 1 1 d .
C51 C 1.3448(2) 0.8857(2) 0.94155(11) 0.0243(6) Uani 1 1 d .
H51A H 1.2739 0.8891 0.9446 0.036 Uiso 1 1 calc R
C52 C 1.4904(2) 0.8621(2) 0.89158(12) 0.0318(7) Uani 1 1 d .
H52A H 1.5193 0.8487 0.8604 0.038 Uiso 1 1 calc R
C53 C 1.5519(2) 0.8788(2) 0.93230(13) 0.0352(8) Uani 1 1 d .
H53A H 1.6228 0.8775 0.9288 0.042 Uiso 1 1 calc R
C54 C 1.5106(2) 0.8976(2) 0.97837(12) 0.0294(7) Uani 1 1 d .
H54A H 1.5529 0.9077 1.0065 0.044 Uiso 1 1 calc R
C55 C 0.8424(2) 0.70036(19) 1.03659(11) 0.0239(6) Uani 1 1 d .
H55A H 0.8308 0.7578 1.0430 0.036 Uiso 1 1 calc R
C56 C 0.8468(3) 0.5848(2) 0.97921(12) 0.0314(7) Uani 1 1 d .
H56A H 0.8385 0.5631 0.9465 0.038 Uiso 1 1 calc R
C57 C 0.8763(3) 0.5325(2) 1.01799(13) 0.0373(8) Uani 1 1 d .
H57A H 0.8882 0.4751 1.0117 0.045 Uiso 1 1 calc R
C58 C 0.8884(3) 0.5638(2) 1.06580(12) 0.0353(8) Uani 1 1 d .
H58A H 0.9078 0.5276 1.0923 0.053 Uiso 1 1 calc R
O61 O 0.7555(3) 0.54326(18) 0.86556(12) 0.0680(10) Uani 1 1 d .
O62 O 0.6827(2) 0.47402(18) 0.80370(9) 0.0435(6) Uani 1 1 d .
C63 C 0.7309(3) 0.4801(2) 0.84246(12) 0.0311(7) Uani 1 1 d .
C64 C 0.7705(3) 0.3989(3) 0.86583(14) 0.0464(10) Uani 1 1 d .
F65 F 0.7442(3) 0.3905(2) 0.91234(9) 0.0812(10) Uani 1 1 d .
F66 F 0.8674(3) 0.3949(3) 0.86430(18) 0.143(2) Uani 1 1 d .
F67 F 0.7405(4) 0.33181(18) 0.84375(13) 0.1225(16) Uani 1 1 d .
O71 O 0.72437(18) 0.87372(16) 1.06577(9) 0.0365(6) Uani 1 1 d .
O72 O 0.82383(17) 0.97495(15) 1.09501(8) 0.0312(5) Uani 1 1 d .
C73 C 0.7589(2) 0.9201(2) 1.09902(12) 0.0284(7) Uani 1 1 d .
C74 C 0.7125(3) 0.9076(2) 1.15105(13) 0.0375(8) Uani 1 1 d .
F75 F 0.62181(17) 0.94213(18) 1.15268(9) 0.0614(7) Uani 1 1 d .
F76 F 0.70226(18) 0.82717(15) 1.16263(8) 0.0521(6) Uani 1 1 d .
F77 F 0.76806(19) 0.94185(16) 1.18778(8) 0.0545(6) Uani 1 1 d .
O81 O 1.0753(2) 0.85624(19) 0.96342(10) 0.0504(8) Uani 1 1 d .
O82 O 0.99542(16) 0.86151(14) 1.03689(8) 0.0296(5) Uani 1 1 d .
C83 C 1.0601(2) 0.8359(2) 1.00698(12) 0.0300(7) Uani 1 1 d .
C84 C 1.1295(3) 0.7667(2) 1.02796(13) 0.0336(8) Uani 1 1 d .
F85 F 1.08810(19) 0.69257(16) 1.02297(13) 0.0774(9) Uani 1 1 d .
F86 F 1.1490(2) 0.7770(2) 1.07651(9) 0.0754(9) Uani 1 1 d .
F87 F 1.21803(16) 0.76382(15) 1.00656(9) 0.0547(6) Uani 1 1 d .
N91 N 1.4770(4) 1.0445(4) 1.2455(2) 0.0968(17) Uani 1 1 d .
C92 C 1.5149(4) 1.0004(4) 1.2731(2) 0.0712(15) Uani 1 1 d .
C93 C 1.5593(2) 0.94299(19) 1.30852(11) 0.0549(11) Uani 1 1 d G
C94 C 1.6632(2) 0.9356(2) 1.31179(12) 0.0654(13) Uani 1 1 d G
H94A H 1.7045 0.9681 1.2907 0.079 Uiso 1 1 calc R
C95 C 1.70659(19) 0.8805(2) 1.34586(13) 0.0804(17) Uani 1 1 d G
H95A H 1.7776 0.8755 1.3481 0.096 Uiso 1 1 calc R
C96 C 1.6461(3) 0.8329(2) 1.37666(11) 0.0769(16) Uani 1 1 d G
H96A H 1.6758 0.7953 1.3999 0.092 Uiso 1 1 calc R
C97 C 1.5423(3) 0.8403(2) 1.37339(12) 0.0756(16) Uani 1 1 d G
H97A H 1.5009 0.8078 1.3944 0.091 Uiso 1 1 calc R
C98 C 1.49885(18) 0.8954(2) 1.33932(13) 0.0692(14) Uani 1 1 d G
H98A H 1.4279 0.9004 1.3371 0.083 Uiso 1 1 calc R
N101 N 0.9857(4) 1.1255(3) 1.37722(17) 0.0841(14) Uani 1 1 d .
C102 C 0.9750(4) 1.0635(3) 1.39820(19) 0.0650(13) Uani 1 1 d .
C103 C 0.9625(3) 0.9874(2) 1.42419(15) 0.0610(12) Uani 1 1 d G
C104 C 1.0401(3) 0.9300(3) 1.4293(2) 0.164(5) Uani 1 1 d G
H10A H 1.1032 0.9407 1.4145 0.196 Uiso 1 1 calc R
C105 C 1.0255(3) 0.8568(2) 1.4561(2) 0.155(4) Uani 1 1 d G
H10B H 1.0786 0.8176 1.4596 0.187 Uiso 1 1 calc R
C106 C 0.9333(3) 0.8411(2) 1.47776(18) 0.098(2) Uani 1 1 d G
H10C H 0.9233 0.7911 1.4961 0.118 Uiso 1 1 calc R
C107 C 0.8556(3) 0.8985(3) 1.47265(19) 0.121(3) Uani 1 1 d G
H10D H 0.7925 0.8878 1.4875 0.145 Uiso 1 1 calc R
C108 C 0.8702(2) 0.9717(3) 1.44586(19) 0.124(3) Uani 1 1 d G
H10E H 0.8171 1.0109 1.4424 0.149 Uiso 1 1 calc R
O1 O 1.55860(18) 0.77387(18) 1.06628(11) 0.0486(7) Uani 1 1 d .
O2 O 0.93803(17) 0.97284(15) 0.93300(8) 0.0308(5) Uani 1 1 d .
Na3 Na 0.83484(9) 0.93231(8) 1.00233(4) 0.0256(3) Uani 1 1 d .

loop_
_atom_site_aniso_label
_atom_site_aniso_U_11
_atom_site_aniso_U_22
_atom_site_aniso_U_33
_atom_site_aniso_U_23
_atom_site_aniso_U_13
_atom_site_aniso_U_12
Pd 0.01952(11) 0.01951(12) 0.01740(11) 0.00014(9) 0.00026(8) -0.00062(9)
N11 0.0223(12) 0.0220(13) 0.0219(12) -0.0008(10) 0.0003(10) 0.0015(10)
C12 0.0235(15) 0.0238(16) 0.0219(15) -0.0023(12) 0.0000(12) 0.0010(12)
C13 0.0239(15) 0.0341(18) 0.0244(15) -0.0056(13) -0.0028(12) 0.0040(13)
C14 0.0319(18) 0.059(3) 0.040(2) -0.0238(19) -0.0055(16) 0.0156(18)
C15 0.040(2) 0.063(3) 0.0345(19) -0.0263(19) -0.0071(16) 0.0172(19)
C16 0.0298(17) 0.040(2) 0.0273(17) -0.0109(15) -0.0039(13) 0.0059(15)
N17 0.0244(13) 0.0397(17) 0.0260(14) -0.0144(12) -0.0037(11) 0.0091(12)
C18 0.0246(15) 0.0317(18) 0.0264(16) -0.0073(13) 0.0002(13) 0.0044(13)
O19 0.0304(13) 0.0578(18) 0.0356(13) -0.0222(12) -0.0032(10) 0.0155(12)
C20 0.0239(15) 0.0293(17) 0.0260(16) -0.0022(13) 0.0022(12) 0.0071(13)
N21 0.0210(12) 0.0236(13) 0.0190(12) -0.0003(10) 0.0010(10) -0.0023(10)
C22 0.0237(15) 0.0237(15) 0.0207(14) -0.0003(12) -0.0019(12) -0.0012(12)
C23 0.0270(16) 0.0274(16) 0.0187(14) -0.0018(12) -0.0011(12) 0.0000(13)
C24 0.0410(19) 0.0283(18) 0.0259(16) 0.0008(13) -0.0042(14) -0.0134(15)
C25 0.046(2) 0.040(2) 0.0278(17) 0.0064(15) -0.0148(15) -0.0188(17)
C26 0.0342(18) 0.0354(19) 0.0223(15) 0.0064(14) -0.0094(13) -0.0070(15)
N27 0.0393(15) 0.0180(13) 0.0225(13) 0.0017(10) -0.0048(11) -0.0035(11)
C28 0.0237(15) 0.0225(16) 0.0244(15) 0.0001(12) -0.0009(12) -0.0031(12)
O29 0.0380(13) 0.0214(11) 0.0232(11) 0.0014(9) -0.0037(9) 0.0002(9)
C30 0.0245(15) 0.0236(16) 0.0231(15) 0.0022(12) -0.0017(12) -0.0056(12)
N31 0.0232(12) 0.0205(13) 0.0211(12) -0.0003(10) -0.0008(10) 0.0004(10)
C32 0.0239(15) 0.0251(16) 0.0231(15) 0.0009(12) -0.0013(12) 0.0024(12)
C33 0.0220(14) 0.0271(16) 0.0225(15) -0.0008(12) -0.0012(12) -0.0008(12)
C34 0.0278(16) 0.0356(19) 0.0322(17) 0.0002(14) -0.0017(14) 0.0108(14)
C35 0.041(2) 0.042(2) 0.0299(18) 0.0077(15) -0.0050(15) 0.0127(17)
C36 0.0316(17) 0.0309(18) 0.0250(16) 0.0035(13) -0.0002(13) 0.0048(14)
N37 0.0208(12) 0.0353(16) 0.0255(13) -0.0028(11) 0.0005(10) 0.0083(11)
C38 0.0221(14) 0.0285(17) 0.0242(15) -0.0005(13) -0.0008(12) 0.0026(13)
O39 0.0251(11) 0.0391(14) 0.0253(11) -0.0003(10) -0.0008(9) 0.0103(10)
C40 0.0203(14) 0.0278(17) 0.0266(16) -0.0024(13) 0.0000(12) 0.0037(12)
N41 0.0215(12) 0.0234(13) 0.0197(12) 0.0016(10) 0.0019(10) 0.0009(10)
C42 0.0267(15) 0.0247(16) 0.0167(14) 0.0022(12) -0.0013(12) -0.0025(12)
C43 0.0245(15) 0.0241(16) 0.0218(15) 0.0015(12) -0.0013(12) -0.0005(12)
C44 0.0281(16) 0.0303(17) 0.0247(16) 0.0050(13) 0.0024(13) -0.0069(14)
C45 0.0336(17) 0.0308(18) 0.0191(15) 0.0040(13) 0.0047(13) -0.0056(14)
C46 0.0276(15) 0.0257(16) 0.0189(14) 0.0011(12) 0.0017(12) -0.0003(13)
N47 0.0350(15) 0.0254(14) 0.0189(12) 0.0047(10) -0.0018(11) -0.0086(12)
C48 0.0388(18) 0.0269(17) 0.0252(16) 0.0042(13) -0.0033(14) -0.0045(14)
O49 0.088(2) 0.0326(14) 0.0251(12) 0.0068(11) -0.0043(13) -0.0233(14)
C50 0.0316(16) 0.0263(16) 0.0211(15) 0.0033(12) -0.0028(12) -0.0078(13)
C51 0.0187(14) 0.0275(16) 0.0268(15) -0.0002(13) 0.0015(12) 0.0050(12)
C52 0.0260(16) 0.042(2) 0.0271(17) -0.0058(14) 0.0043(13) 0.0066(15)
C53 0.0213(16) 0.048(2) 0.0364(19) -0.0071(16) 0.0032(14) 0.0057(15)
C54 0.0206(15) 0.0384(19) 0.0291(16) -0.0063(14) -0.0012(12) 0.0005(14)
C55 0.0262(15) 0.0201(15) 0.0255(15) 0.0004(12) 0.0007(12) -0.0054(12)
C56 0.0425(19) 0.0251(17) 0.0264(16) -0.0020(13) -0.0045(14) -0.0053(14)
C57 0.054(2) 0.0217(17) 0.0354(19) 0.0001(14) -0.0065(16) 0.0027(16)
C58 0.052(2) 0.0246(17) 0.0287(17) 0.0055(14) -0.0089(15) -0.0036(16)
O61 0.103(3) 0.0302(16) 0.070(2) -0.0193(14) -0.0307(19) -0.0022(16)
O62 0.0536(16) 0.0512(17) 0.0254(12) 0.0012(12) -0.0115(11) 0.0019(14)
C63 0.0418(19) 0.0242(17) 0.0272(16) -0.0009(14) -0.0014(14) -0.0022(15)
C64 0.065(3) 0.037(2) 0.037(2) 0.0031(17) -0.0065(19) 0.011(2)
F65 0.119(3) 0.080(2) 0.0446(15) 0.0277(14) 0.0123(15) 0.0329(19)
F66 0.070(2) 0.148(4) 0.211(5) 0.115(4) 0.040(3) 0.060(2)
F67 0.255(5) 0.0294(16) 0.082(2) 0.0031(15) -0.029(3) 0.011(2)
O71 0.0349(13) 0.0392(15) 0.0354(13) -0.0097(11) 0.0027(10) -0.0054(11)
O72 0.0311(12) 0.0296(12) 0.0329(12) -0.0054(10) 0.0051(10) -0.0010(10)
C73 0.0269(16) 0.0279(17) 0.0305(17) -0.0019(14) 0.0008(13) 0.0053(14)
C74 0.0330(19) 0.043(2) 0.0370(19) -0.0013(16) 0.0032(15) 0.0008(16)
F75 0.0437(13) 0.083(2) 0.0585(15) 0.0061(14) 0.0238(11) 0.0186(13)
F76 0.0628(15) 0.0456(14) 0.0481(13) 0.0121(11) 0.0107(11) -0.0118(12)
F77 0.0712(16) 0.0651(17) 0.0272(11) -0.0039(11) 0.0019(11) -0.0144(13)
O81 0.0479(16) 0.066(2) 0.0383(15) 0.0189(13) 0.0156(12) 0.0246(14)
O82 0.0301(12) 0.0266(12) 0.0322(12) -0.0014(10) 0.0051(10) 0.0015(9)
C83 0.0289(16) 0.0305(18) 0.0308(17) 0.0037(14) 0.0034(14) 0.0005(14)
C84 0.0331(18) 0.0279(18) 0.040(2) 0.0062(15) 0.0076(15) 0.0045(14)
F85 0.0442(14) 0.0311(14) 0.157(3) 0.0175(16) -0.0107(16) -0.0031(11)
F86 0.091(2) 0.095(2) 0.0400(14) 0.0070(14) -0.0091(13) 0.0515(18)
F87 0.0323(11) 0.0545(15) 0.0777(17) 0.0210(13) 0.0166(11) 0.0125(10)
N91 0.077(3) 0.102(5) 0.111(4) -0.008(3) -0.023(3) 0.009(3)
C92 0.061(3) 0.075(4) 0.077(4) -0.024(3) -0.007(3) -0.005(3)
C93 0.056(3) 0.050(3) 0.059(3) -0.022(2) 0.000(2) -0.001(2)
C94 0.057(3) 0.062(3) 0.078(3) -0.008(3) 0.017(3) 0.007(2)
C95 0.070(3) 0.081(4) 0.090(4) -0.003(3) 0.020(3) 0.032(3)
C96 0.109(5) 0.057(3) 0.066(3) -0.008(3) 0.023(3) 0.023(3)
C97 0.090(4) 0.066(4) 0.071(4) -0.013(3) 0.018(3) -0.015(3)
C98 0.057(3) 0.079(4) 0.072(3) -0.021(3) 0.010(3) -0.015(3)
N101 0.115(4) 0.069(3) 0.068(3) -0.001(2) 0.003(3) -0.004(3)
C102 0.084(4) 0.053(3) 0.059(3) 0.005(2) 0.005(3) -0.011(3)
C103 0.060(3) 0.058(3) 0.065(3) -0.005(2) 0.002(2) 0.001(2)
C104 0.106(6) 0.072(5) 0.316(13) 0.068(6) 0.120(7) 0.041(4)
C105 0.099(5) 0.065(5) 0.304(13) 0.054(6) 0.065(7) 0.018(4)
C106 0.091(5) 0.067(4) 0.135(6) 0.033(4) -0.033(4) -0.022(4)
C107 0.086(5) 0.115(6) 0.163(7) 0.072(6) 0.016(5) 0.000(4)
C108 0.070(4) 0.121(6) 0.182(8) 0.074(6) 0.017(5) 0.007(4)
O1 0.0306(13) 0.0446(16) 0.0706(19) -0.0118(14) -0.0038(13) 0.0098(12)
O2 0.0311(12) 0.0304(12) 0.0309(12) 0.0018(10) -0.0006(9) -0.0006(10)
Na3 0.0244(6) 0.0279(7) 0.0244(6) 0.0007(5) 0.0020(5) 0.0028(5)

loop_
_atom_type_symbol
_atom_type_description
_atom_type_scat_dispersion_real
_atom_type_scat_dispersion_imag
_atom_type_scat_source
C C 0.0033 0.0016 'International Tables Vol C Tables 4.2.6.8 and 6.1.1.4'
H H 0.0000 0.0000 'International Tables Vol C Tables 4.2.6.8 and 6.1.1.4'
Na Na 0.0362 0.0249 'International Tables Vol C Tables 4.2.6.8 and 6.1.1.4'
N N 0.0061 0.0033 'International Tables Vol C Tables 4.2.6.8 and 6.1.1.4'
O O 0.0106 0.0060 'International Tables Vol C Tables 4.2.6.8 and 6.1.1.4'
F F 0.0171 0.0103 'International Tables Vol C Tables 4.2.6.8 and 6.1.1.4'
Pd Pd -0.9988 1.0072 'International Tables Vol C Tables 4.2.6.8 and 6.1.1.4'

loop_
_geom_angle_atom_site_label_1
_geom_angle_atom_site_label_2
_geom_angle_atom_site_label_3
_geom_angle
_geom_angle_site_symmetry_1
_geom_angle_site_symmetry_3
N21 Pd N41 177.90(10) . .
N21 Pd N11 89.63(10) . .
N41 Pd N11 88.54(10) . .
N21 Pd N31 91.27(10) . .
N41 Pd N31 90.54(10) . .
N11 Pd N31 178.71(10) . .
C12 N11 C16 120.1(3) . .
C12 N11 Pd 117.77(19) . .
C16 N11 Pd 122.1(2) . .
N11 C12 C13 122.7(3) . .
C12 C13 N17 116.0(3) . .
C12 C13 C14 117.8(3) . .
N17 C13 C14 126.2(3) . .
C15 C14 C13 118.9(3) . .
C14 C15 C16 120.1(3) . .
N11 C16 C15 120.4(3) . .
C18 N17 C13 127.4(3) . .
O19 C18 N17 123.0(3) . .
O19 C18 C20 121.9(3) . .
N17 C18 C20 115.1(3) . .
C51 C20 C52 119.3(3) . .
C51 C20 C18 122.4(3) . .
C52 C20 C18 118.3(3) . .
C26 N21 C22 120.5(3) . .
C26 N21 Pd 120.7(2) . .
C22 N21 Pd 118.7(2) . .
N21 C22 C23 121.2(3) . .
C22 C23 C24 119.0(3) . .
C22 C23 N27 122.0(3) . .
C24 C23 N27 118.9(3) . .
C25 C24 C23 118.7(3) . .
C26 C25 C24 119.6(3) . .
N21 C26 C25 120.9(3) . .
C28 N27 C23 123.9(3) . .
O29 C28 N27 121.8(3) . .
O29 C28 C30 121.4(3) . .
N27 C28 C30 116.8(3) . .
C28 O29 Na3 158.7(2) . .
C56 C30 C55 119.4(3) . .
C56 C30 C28 124.6(3) . .
C55 C30 C28 115.9(3) . .
C36 N31 C32 120.7(3) . .
C36 N31 Pd 120.5(2) . .
C32 N31 Pd 118.6(2) . .
N31 C32 C33 121.4(3) . .
C32 C33 C34 118.0(3) . .
C32 C33 N37 123.7(3) . .
C34 C33 N37 118.2(3) . .
C35 C34 C33 119.5(3) . .
C34 C35 C36 119.6(3) . .
N31 C36 C35 120.7(3) . .
C38 N37 C33 126.6(3) . .
O39 C38 N37 123.6(3) . .
O39 C38 C40 121.0(3) . .
N37 C38 C40 115.3(3) . .
C38 O39 Na3 154.9(2) . .
C51 C40 C54 120.1(3) 3_777 3_777
C51 C40 C38 116.6(3) 3_777 .
C54 C40 C38 123.3(3) 3_777 .
C42 N41 C46 119.7(3) . .
C42 N41 Pd 121.26(19) . .
C46 N41 Pd 119.0(2) . .
N41 C42 C43 122.2(3) . .
C42 C43 C44 118.0(3) . .
C42 C43 N47 117.4(3) . .
C44 C43 N47 124.6(3) . .
C45 C44 C43 118.6(3) . .
C46 C45 C44 120.6(3) . .
N41 C46 C45 120.8(3) . .
C48 N47 C43 126.8(3) . .
O49 C48 N47 123.3(3) . .
O49 C48 C50 121.7(3) . .
N47 C48 C50 114.9(3) . .
C55 C50 C58 119.7(3) 3_777 3_777
C55 C50 C48 120.9(3) 3_777 .
C58 C50 C48 119.4(3) 3_777 .
C20 C51 C40 120.4(3) . 3_777
C53 C52 C20 120.4(3) . .
C52 C53 C54 120.4(3) . .
C53 C54 C40 119.4(3) . 3_777
C50 C55 C30 120.4(3) 3_777 .
C57 C56 C30 120.1(3) . .
C58 C57 C56 120.3(3) . .
C57 C58 C50 120.2(3) . 3_777
O62 C63 O61 129.1(4) . .
O62 C63 C64 117.0(3) . .
O61 C63 C64 113.9(3) . .
F67 C64 F66 104.4(4) . .
F67 C64 F65 105.5(4) . .
F66 C64 F65 107.8(4) . .
F67 C64 C63 114.7(3) . .
F66 C64 C63 111.5(4) . .
F65 C64 C63 112.4(3) . .
C73 O71 Na3 92.8(2) . .
C73 O72 Na3 86.85(19) . .
O72 C73 O71 127.8(3) . .
O72 C73 C74 117.3(3) . .
O71 C73 C74 114.9(3) . .
O72 C73 Na3 66.97(17) . .
O71 C73 Na3 60.88(17) . .
C74 C73 Na3 175.7(2) . .
F75 C74 F76 107.4(3) . .
F75 C74 F77 107.3(3) . .
F76 C74 F77 106.3(3) . .
F75 C74 C73 110.6(3) . .
F76 C74 C73 112.2(3) . .
F77 C74 C73 112.7(3) . .
C83 O82 Na3 119.1(2) . .
O81 C83 O82 130.0(3) . .
O81 C83 C84 115.5(3) . .
O82 C83 C84 114.5(3) . .
F85 C84 F87 107.4(3) . .
F85 C84 F86 106.6(3) . .
F87 C84 F86 105.4(3) . .
F85 C84 C83 111.4(3) . .
F87 C84 C83 113.6(3) . .
F86 C84 C83 112.0(3) . .
N91 C92 C93 177.8(6) . .
C94 C93 C98 120.0 . .
C94 C93 C92 119.6(3) . .
C98 C93 C92 120.4(3) . .
C93 C94 C95 120.0 . .
C96 C95 C94 120.0 . .
C95 C96 C97 120.0 . .
C96 C97 C98 120.0 . .
C97 C98 C93 120.0 . .
N101 C102 C103 179.6(7) . .
C104 C103 C108 120.0 . .
C104 C103 C102 121.8(3) . .
C108 C103 C102 118.2(3) . .
C103 C104 C105 120.0 . .
C104 C105 C106 120.0 . .
C107 C106 C105 120.0 . .
C108 C107 C106 120.0 . .
C107 C108 C103 120.0 . .
O29 Na3 O39 106.86(9) . .
O29 Na3 O2 86.34(8) . .
O39 Na3 O2 84.13(8) . .
O29 Na3 O71 85.64(9) . .
O39 Na3 O71 97.67(9) . .
O2 Na3 O71 171.96(10) . .
O29 Na3 O82 86.82(8) . .
O39 Na3 O82 162.05(10) . .
O2 Na3 O82 85.24(8) . .
O71 Na3 O82 94.86(9) . .
O29 Na3 O72 134.20(9) . .
O39 Na3 O72 97.41(8) . .
O2 Na3 O72 135.21(9) . .
O71 Na3 O72 52.49(8) . .
O82 Na3 O72 80.15(8) . .
O29 Na3 C73 110.17(10) . .
O39 Na3 C73 98.82(9) . .
O2 Na3 C73 161.25(11) . .
O71 Na3 C73 26.31(9) . .
O82 Na3 C73 86.84(9) . .
O72 Na3 C73 26.18(8) . .

loop_
_geom_bond_atom_site_label_1
_geom_bond_atom_site_label_2
_geom_bond_distance
_geom_bond_site_symmetry_2
Pd N21 2.016(2) .
Pd N41 2.016(3) .
Pd N11 2.019(2) .
Pd N31 2.020(2) .
N11 C12 1.333(4) .
N11 C16 1.340(4) .
C12 C13 1.386(4) .
C13 N17 1.393(4) .
C13 C14 1.394(4) .
C14 C15 1.382(5) .
C15 C16 1.385(5) .
N17 C18 1.360(4) .
C18 O19 1.214(4) .
C18 C20 1.489(4) .
C20 C51 1.389(4) .
C20 C52 1.396(4) .
N21 C26 1.335(4) .
N21 C22 1.341(4) .
C22 C23 1.377(4) .
C23 C24 1.392(4) .
C23 N27 1.413(4) .
C24 C25 1.380(5) .
C25 C26 1.379(5) .
N27 C28 1.362(4) .
C28 O29 1.227(4) .
C28 C30 1.494(4) .
O29 Na3 2.372(2) .
C30 C56 1.393(4) .
C30 C55 1.398(4) .
N31 C36 1.335(4) .
N31 C32 1.346(4) .
C32 C33 1.390(4) .
C33 C34 1.395(4) .
C33 N37 1.400(4) .
C34 C35 1.383(5) .
C35 C36 1.383(5) .
N37 C38 1.358(4) .
C38 O39 1.230(4) .
C38 C40 1.493(4) .
O39 Na3 2.390(2) .
C40 C51 1.391(4) 3_777
C40 C54 1.396(4) 3_777
N41 C42 1.336(4) .
N41 C46 1.352(4) .
C42 C43 1.395(4) .
C43 C44 1.396(4) .
C43 N47 1.401(4) .
C44 C45 1.384(4) .
C45 C46 1.370(4) .
N47 C48 1.367(4) .
C48 O49 1.221(4) .
C48 C50 1.495(4) .
C50 C55 1.388(4) 3_777
C50 C58 1.389(5) 3_777
C51 C40 1.391(4) 3_777
C52 C53 1.382(5) .
C53 C54 1.393(4) .
C54 C40 1.396(4) 3_777
C55 C50 1.388(4) 3_777
C56 C57 1.388(5) .
C57 C58 1.384(5) .
C58 C50 1.389(5) 3_777
O61 C63 1.228(4) .
O62 C63 1.218(4) .
C63 C64 1.535(5) .
C64 F67 1.288(5) .
C64 F66 1.294(5) .
C64 F65 1.307(4) .
O71 C73 1.244(4) .
O71 Na3 2.452(3) .
O72 C73 1.239(4) .
O72 Na3 2.584(2) .
C73 C74 1.547(5) .
C73 Na3 2.803(3) .
C74 F75 1.329(4) .
C74 F76 1.334(4) .
C74 F77 1.341(4) .
O81 C83 1.232(4) .
O82 C83 1.254(4) .
O82 Na3 2.582(3) .
C83 C84 1.545(5) .
C84 F85 1.316(4) .
C84 F87 1.320(4) .
C84 F86 1.334(4) .
N91 C92 1.138(7) .
C92 C93 1.442(7) .
C93 C94 1.3900 .
C93 C98 1.3900 .
C94 C95 1.3900 .
C95 C96 1.3900 .
C96 C97 1.3900 .
C97 C98 1.3900 .
N101 C102 1.153(6) .
C102 C103 1.416(6) .
C103 C104 1.3900 .
C103 C108 1.3900 .
C104 C105 1.3900 .
C105 C106 1.3900 .
C106 C107 1.3900 .
C107 C108 1.3900 .
O2 Na3 2.417(2) .

loop_
_geom_hbond_atom_site_label_D
_geom_hbond_atom_site_label_H
_geom_hbond_atom_site_label_A
_geom_hbond_distance_DH
_geom_hbond_distance_HA
_geom_hbond_distance_DA
_geom_hbond_angle_DHA
_geom_hbond_site_symmetry_A
N17 H17A O72 0.88 2.15 2.916(3) 144.9 3_777
N27 H27A O61 0.88 1.91 2.740(4) 157.4 .
N37 H37A O1 0.88 1.96 2.831(4) 167.9 3_777
N47 H47A O82 0.88 2.24 3.110(3) 168.8 3_777
